data_1540500
loop_
_publ_author_name
'Kondoh, Azusa'
'Ota, Yusuke'
'Komuro, Takazumi'
'Egawa, Fuyuki'
'Kanomata, Kyohei'
'Terada, Masahiro'

_publ_section_title
;
 Chiral Br\/onsted acid-catalyzed enantioselective Friedel--Crafts
 reaction of 2-methoxyfuran with aliphatic ketimines generated in situ
;
_journal_issue 2
_journal_name_full 'Chem. Sci.'
_journal_page_first 1057
_journal_paper_doi 10.1039/C5SC03175C
_journal_volume 7
_journal_year 2016
_chemical_absolute_configuration 'CHOOSE rm ad rmad syn or unk'
_chemical_formula_moiety 'C15 H14 N2 O3 S'
_chemical_formula_sum 'C15 H14 N2 O3 S'
_chemical_formula_weight 302.35
_space_group_crystal_system orthorhombic
_space_group_IT_number 19
_space_group_name_Hall 'P 2ac 2ab'
_space_group_name_H-M_alt 'P 21 21 21'
_symmetry_space_group_name_Hall 'P 2ac 2ab'
_symmetry_space_group_name_H-M 'P 21 21 21'
_atom_sites_solution_hydrogens geom
_atom_sites_solution_primary direct
_atom_sites_solution_secondary difmap
_audit_update_record
;
2015-06-08 deposited with the CCDC.
2015-11-03 downloaded from the CCDC.
;
_cell_angle_alpha 90.0000
_cell_angle_beta 90.0000
_cell_angle_gamma 90.0000
_cell_formula_units_Z 4
_cell_length_a 6.182(5)
_cell_length_b 8.842(7)
_cell_length_c 26.31(2)
_cell_measurement_reflns_used 5055
_cell_measurement_temperature 150
_cell_measurement_theta_max 32.70
_cell_measurement_theta_min 2.30
_cell_volume 1438(2)
_computing_cell_refinement 'CrystalClear-SM Expert 2.0 r15'
_computing_data_collection 'CrystalClear-SM Expert 2.0 r15 (Rigaku, 2011)'
_computing_data_reduction 'CrystalClear-SM Expert 2.0 r15'
_computing_molecular_graphics 'CrystalStructure 4.1'
_computing_publication_material 'CrystalStructure 4.1 (Rigaku, 2014)'
_computing_structure_refinement 'SHELXL2013 (Sheldrick, 2008)'
_computing_structure_solution 'Il Milione (Burla, et al., 2007)'
_diffrn_ambient_temperature 150
_diffrn_detector_area_resol_mean 13.653
_diffrn_measured_fraction_theta_full 0.998
_diffrn_measured_fraction_theta_max 0.998
_diffrn_measurement_device_type 'Rigaku XtaLAB mini'
_diffrn_measurement_method \w
_diffrn_radiation_type 'Mo K\a'
_diffrn_radiation_wavelength 0.71075
_diffrn_reflns_av_R_equivalents 0.0396
_diffrn_reflns_laue_measured_fraction_full 0.998
_diffrn_reflns_laue_measured_fraction_max 0.998
_diffrn_reflns_limit_h_max 8
_diffrn_reflns_limit_h_min -8
_diffrn_reflns_limit_k_max 11
_diffrn_reflns_limit_k_min -11
_diffrn_reflns_limit_l_max 34
_diffrn_reflns_limit_l_min -34
_diffrn_reflns_number 12391
_diffrn_reflns_point_group_measured_fraction_full 0.999
_diffrn_reflns_point_group_measured_fraction_max 0.998
_diffrn_reflns_theta_full 25.242
_diffrn_reflns_theta_max 27.497
_diffrn_reflns_theta_min 3.097
_diffrn_standards_number 0
_exptl_absorpt_coefficient_mu 0.236
_exptl_absorpt_correction_T_max 0.954
_exptl_absorpt_correction_T_min 0.895
_exptl_absorpt_correction_type numerical
_exptl_absorpt_process_details 'NUMABS (Rigaku, 1999)'
_exptl_crystal_colour colorless
_exptl_crystal_density_diffrn 1.396
_exptl_crystal_density_method 'not measured'
_exptl_crystal_description platelet
_exptl_crystal_F_000 632.00
_exptl_crystal_recrystallization_method 'Re-crystallisation from solvent: '
_exptl_crystal_size_max 0.400
_exptl_crystal_size_mid 0.200
_exptl_crystal_size_min 0.200
_refine_diff_density_max 0.17
_refine_diff_density_min -0.19
_refine_ls_abs_structure_details
;
 Flack x determined using 1255 quotients [(I+)-(I-)]/[(I+)+(I-)]
 (Parsons and Flack (2004), Acta Cryst. A60, s61).
;
_refine_ls_abs_structure_Flack 0.05(4)
_refine_ls_extinction_method none
_refine_ls_goodness_of_fit_ref 1.070
_refine_ls_hydrogen_treatment constr
_refine_ls_number_parameters 190
_refine_ls_number_reflns 3275
_refine_ls_number_restraints 0
_refine_ls_R_factor_all 0.0322
_refine_ls_R_factor_gt 0.0308
_refine_ls_shift/su_max 0.001
_refine_ls_structure_factor_coef Fsqd
_refine_ls_weighting_details 'w = 1/[\s^2^(Fo^2^)+(0.0339P)^2^+0.1251P] where P=(Fo^2^+2Fc^2^)/3'
_refine_ls_weighting_scheme calc
_refine_ls_wR_factor_gt 0.0748
_refine_ls_wR_factor_ref 0.0760
_reflns_number_gt 3164
_reflns_number_total 3275
_reflns_threshold_expression F^2^>2.0\s(F^2^)
_cod_data_source_file c5sc03175c2.cif
_cod_data_source_block 01
_cod_depositor_comments 'Adding full bibliography for 1540500.cif.'
_cod_database_code 1540500
_shelxl_res_file
;
TITL 01
CELL  0.71075 6.18200 8.84200 26.31000 90.00000 90.00000 90.00000
ZERR  4 0.00500 0.00700 0.02000 0.00000 0.00000 0.00000
LATT -1
SYMM .50+X, .50-Y,    -Z
SYMM    -X, .50+Y, .50-Z
SYMM .50-X,    -Y, .50+Z
SFAC C H N O S
UNIT 60 56 8 12 4
SHEL 6.790236 0.769625
L.S. 20
FMAP 2
PLAN -26
WPDB -2
HTAB
BOND $H
CONF
LIST 4
TEMP -123.0
ACTA
SIZE 0.400 0.200 0.200
WGHT    0.033900    0.125100
FVAR       0.71743
S1    5    0.695649   -0.265303    0.828386    11.00000    0.02523    0.02170 =
         0.02886   -0.00209    0.00237    0.00153
O1    4    0.222421    0.166231    0.822536    11.00000    0.02823    0.01710 =
         0.02981    0.00127   -0.00207   -0.00394
O2    4   -0.070510    0.220059    0.775293    11.00000    0.02875    0.03001 =
         0.03225    0.00408   -0.00513   -0.00536
O3    4    0.302171    0.078568    0.947600    11.00000    0.03720    0.02816 =
         0.03135   -0.00142    0.01076    0.00260
N16   3    0.469725   -0.106896    0.899276    11.00000    0.02247    0.01813 =
         0.02392    0.00144    0.00305   -0.00095
N19   3    0.647335    0.032233    0.843963    11.00000    0.02718    0.01861 =
         0.02908   -0.00012    0.00753   -0.00086
AFIX  43
H19   2    0.730188    0.056902    0.818059    11.00000   -1.20000
AFIX   0
C2    1    0.376678   -0.238998    0.922885    11.00000    0.02306    0.01744 =
         0.02056   -0.00066    0.00274   -0.00214
C4    1    0.542723    0.145011    0.876537    11.00000    0.02633    0.01781 =
         0.02609    0.00032    0.00227   -0.00133
C5    1    0.708899    0.239420    0.905968    11.00000    0.03070    0.02748 =
         0.03369   -0.00078   -0.00368   -0.00536
AFIX  33
H5A   2    0.819132    0.172448    0.920459    11.00000   -1.20000
H5B   2    0.635920    0.294383    0.933394    11.00000   -1.20000
H5C   2    0.777837    0.311759    0.882860    11.00000   -1.20000
AFIX   0
C6    1    0.606660   -0.110826    0.856801    11.00000    0.01692    0.02350 =
         0.02167    0.00135   -0.00210   -0.00184
C7    1    0.419799    0.040228    0.913189    11.00000    0.02363    0.02241 =
         0.02381    0.00094   -0.00039   -0.00151
C8    1    0.168467   -0.280973    0.909183    11.00000    0.02316    0.02525 =
         0.02476    0.00200   -0.00186    0.00121
AFIX  43
H8    2    0.088452   -0.222148    0.885530    11.00000   -1.20000
AFIX   0
C9    1    0.494531   -0.320783    0.958135    11.00000    0.02275    0.02490 =
         0.02543    0.00002   -0.00201   -0.00085
AFIX  43
H9    2    0.635508   -0.289084    0.967780    11.00000   -1.20000
AFIX   0
C10   1    0.176376    0.415390    0.810699    11.00000    0.03299    0.02009 =
         0.02927    0.00143    0.00144    0.00330
AFIX  43
H10   2    0.117801    0.508993    0.799528    11.00000   -1.20000
AFIX   0
C11   1    0.078628   -0.410137    0.930514    11.00000    0.02425    0.02547 =
         0.03475   -0.00311    0.00334   -0.00597
AFIX  43
H11   2   -0.063499   -0.440504    0.921327    11.00000   -1.20000
AFIX   0
C12   1    0.403299   -0.450189    0.979235    11.00000    0.03719    0.02206 =
         0.02436    0.00357    0.00054    0.00354
AFIX  43
H12   2    0.482708   -0.508085    1.003258    11.00000   -1.20000
AFIX   0
C13   1    0.364461    0.392626    0.841702    11.00000    0.03223    0.01824 =
         0.02993   -0.00144    0.00028   -0.00404
AFIX  43
H13   2    0.455187    0.469314    0.855308    11.00000   -1.20000
AFIX   0
C14   1    0.196248   -0.494890    0.965233    11.00000    0.03807    0.02162 =
         0.02833    0.00090    0.00946   -0.00418
AFIX  43
H14   2    0.134983   -0.583828    0.979487    11.00000   -1.20000
AFIX   0
C15   1   -0.191579    0.334299    0.748358    11.00000    0.03232    0.04201 =
         0.03450    0.00681   -0.00396    0.00418
AFIX  33
H15A  2   -0.257687    0.403916    0.772828    11.00000   -1.20000
H15B  2   -0.305102    0.285920    0.728071    11.00000   -1.20000
H15C  2   -0.094163    0.390636    0.725885    11.00000   -1.20000
AFIX   0
C17   1    0.100914    0.276172    0.800859    11.00000    0.02516    0.02384 =
         0.02298    0.00127    0.00222   -0.00017
C18   1    0.388628    0.242182    0.847954    11.00000    0.02430    0.01903 =
         0.02592   -0.00141    0.00059   -0.00352
HKLF 4
 
REM  01
REM R1 =  0.0308 for    3164 Fo > 4sig(Fo)  and  0.0322 for all    3275 data
REM    190 parameters refined using      0 restraints
 
END  
     
WGHT      0.0339      0.1251 

REM Instructions for potential hydrogen bonds
EQIV $1 x+1, y, z
HTAB N19 O2_$1
EQIV $2 x-1, y, z
HTAB C8 S1_$2
EQIV $3 x, y+1, z
HTAB C13 S1_$3
EQIV $4 -x, y+1/2, -z+3/2
HTAB C15 S1_$4

REM Highest difference peak  0.170,  deepest hole -0.193,  1-sigma level  0.037
Q1    1   0.8265 -0.2467  0.7930  11.00000  0.05    0.17
Q2    1   0.4567 -0.3911  0.9635  11.00000  0.05    0.15
Q3    1   0.4684  0.2005  0.8632  11.00000  0.05    0.14
Q4    1   0.3184 -0.4841  0.9658  11.00000  0.05    0.14
Q5    1   0.3994 -0.2480  0.9485  11.00000  0.05    0.14
Q6    1   0.4172 -0.1740  0.9104  11.00000  0.05    0.14
Q7    1   0.7917 -0.3186  0.9291  11.00000  0.05    0.14
Q8    1   0.2827 -0.2612  0.9204  11.00000  0.05    0.13
Q9    1   0.8043 -0.2490  0.8649  11.00000  0.05    0.13
Q10   1  -0.2995  0.2559  0.7489  11.00000  0.05    0.13
Q11   1   0.1643 -0.4827  0.9354  11.00000  0.05    0.13
Q12   1   0.3640  0.3120  0.8487  11.00000  0.05    0.13
Q13   1   0.7977 -0.1844  0.8025  11.00000  0.05    0.13
Q14   1   0.1020  0.5200  0.7804  11.00000  0.05    0.12
Q15   1   0.7069 -0.1622  0.8540  11.00000  0.05    0.12
Q16   1  -0.1485  0.3455  0.7207  11.00000  0.05    0.12
Q17   1   0.3341  0.2207  0.8411  11.00000  0.05    0.12
Q18   1   0.5380 -0.1153  0.8814  11.00000  0.05    0.12
Q19   1   0.1790  0.3440  0.7926  11.00000  0.05    0.12
Q20   1   0.1168 -0.3187  0.9292  11.00000  0.05    0.12
Q21   1   0.6189  0.1929  0.8942  11.00000  0.05    0.12
Q22   1   0.5723 -0.3435  0.8591  11.00000  0.05    0.11
Q23   1  -0.1438  0.4657  0.7612  11.00000  0.05    0.11
Q24   1   0.2896  0.6086  0.8283  11.00000  0.05    0.11
Q25   1   0.3873  0.5256  0.8372  11.00000  0.05    0.11
Q26   1   0.4405 -0.3074  0.9309  11.00000  0.05    0.11
;

loop_
_symmetry_equiv_pos_site_id
_space_group_symop_operation_xyz
1 +X,+Y,+Z
2 1/2+X,1/2-Y,-Z
3 -X,1/2+Y,1/2-Z
4 1/2-X,-Y,1/2+Z

loop_
_atom_site_label
_atom_site_type_symbol
_atom_site_fract_x
_atom_site_fract_y
_atom_site_fract_z
_atom_site_U_iso_or_equiv
_atom_site_adp_type
_atom_site_occupancy
_atom_site_site_symmetry_multiplicity
_atom_site_calc_flag
_atom_site_refinement_flags
S1 S 0.69565(8) -0.26530(6) 0.82839(2) 0.02526(14) Uani 1 4 d .
O1 O 0.2224(3) 0.16623(15) 0.82254(5) 0.0250(3) Uani 1 4 d .
O2 O -0.0705(3) 0.22006(18) 0.77529(6) 0.0303(3) Uani 1 4 d .
O3 O 0.3022(3) 0.07857(17) 0.94760(5) 0.0322(4) Uani 1 4 d .
N16 N 0.4697(3) -0.10690(19) 0.89928(6) 0.0215(3) Uani 1 4 d .
N19 N 0.6473(3) 0.03223(19) 0.84396(7) 0.0250(4) Uani 1 4 d .
C2 C 0.3767(3) -0.2390(2) 0.92288(7) 0.0204(4) Uani 1 4 d .
C4 C 0.5427(4) 0.1450(2) 0.87654(7) 0.0234(4) Uani 1 4 d .
C5 C 0.7089(4) 0.2394(3) 0.90597(8) 0.0306(5) Uani 1 4 d .
C6 C 0.6067(3) -0.1108(2) 0.85680(7) 0.0207(4) Uani 1 4 d .
C7 C 0.4198(3) 0.0402(2) 0.91319(7) 0.0233(4) Uani 1 4 d .
C8 C 0.1685(3) -0.2810(2) 0.90918(7) 0.0244(4) Uani 1 4 d .
C9 C 0.4945(4) -0.3208(2) 0.95814(7) 0.0244(4) Uani 1 4 d .
C10 C 0.1764(4) 0.4154(2) 0.81070(8) 0.0275(4) Uani 1 4 d .
C11 C 0.0786(4) -0.4101(2) 0.93051(8) 0.0282(5) Uani 1 4 d .
C12 C 0.4033(4) -0.4502(2) 0.97924(8) 0.0279(5) Uani 1 4 d .
C13 C 0.3645(4) 0.3926(2) 0.84170(8) 0.0268(5) Uani 1 4 d .
C14 C 0.1963(4) -0.4949(2) 0.96523(8) 0.0293(5) Uani 1 4 d .
C15 C -0.1916(4) 0.3343(3) 0.74836(9) 0.0363(5) Uani 1 4 d .
C17 C 0.1009(3) 0.2762(2) 0.80086(7) 0.0240(4) Uani 1 4 d .
C18 C 0.3886(3) 0.2422(2) 0.84795(7) 0.0231(4) Uani 1 4 d .
H5A H 0.81913 0.17245 0.92046 0.0367 Uiso 1 4 calc R
H5B H 0.63592 0.29438 0.93339 0.0367 Uiso 1 4 calc R
H5C H 0.77784 0.31176 0.88286 0.0367 Uiso 1 4 calc R
H8 H 0.08845 -0.22215 0.88553 0.0293 Uiso 1 4 calc R
H9 H 0.63551 -0.28908 0.96778 0.0292 Uiso 1 4 calc R
H10 H 0.1178 0.50899 0.79953 0.0329 Uiso 1 4 calc R
H11 H -0.0635 -0.4405 0.92133 0.0338 Uiso 1 4 calc R
H12 H 0.48271 -0.50809 1.00326 0.0334 Uiso 1 4 calc R
H13 H 0.45519 0.46931 0.85531 0.0322 Uiso 1 4 calc R
H14 H 0.13498 -0.58383 0.97949 0.0352 Uiso 1 4 calc R
H15A H -0.25769 0.40392 0.77283 0.0435 Uiso 1 4 calc R
H15B H -0.3051 0.28592 0.72807 0.0435 Uiso 1 4 calc R
H15C H -0.09416 0.39064 0.72589 0.0435 Uiso 1 4 calc R
H19 H 0.73019 0.0569 0.81806 0.0299 Uiso 1 4 calc R

loop_
_atom_site_aniso_label
_atom_site_aniso_U_11
_atom_site_aniso_U_22
_atom_site_aniso_U_33
_atom_site_aniso_U_12
_atom_site_aniso_U_13
_atom_site_aniso_U_23
S1 0.0252(3) 0.0217(3) 0.0289(3) 0.0015(2) 0.00237(19) -0.00209(19)
O1 0.0282(8) 0.0171(7) 0.0298(7) -0.0039(6) -0.0021(6) 0.0013(6)
O2 0.0288(8) 0.0300(9) 0.0323(7) -0.0054(7) -0.0051(6) 0.0041(6)
O3 0.0372(9) 0.0282(8) 0.0314(7) 0.0026(8) 0.0108(7) -0.0014(6)
N16 0.0225(8) 0.0181(8) 0.0239(8) -0.0010(7) 0.0031(7) 0.0014(7)
N19 0.0272(9) 0.0186(8) 0.0291(9) -0.0009(8) 0.0075(7) -0.0001(7)
C2 0.0231(9) 0.0174(9) 0.0206(8) -0.0021(8) 0.0027(7) -0.0007(7)
C4 0.0263(11) 0.0178(10) 0.0261(10) -0.0013(8) 0.0023(8) 0.0003(7)
C5 0.0307(11) 0.0275(11) 0.0337(10) -0.0054(11) -0.0037(9) -0.0008(9)
C6 0.0169(9) 0.0235(10) 0.0217(9) -0.0018(8) -0.0021(7) 0.0014(8)
C7 0.0236(10) 0.0224(10) 0.0238(9) -0.0015(9) -0.0004(8) 0.0009(8)
C8 0.0232(10) 0.0253(11) 0.0248(9) 0.0012(9) -0.0019(8) 0.0020(8)
C9 0.0227(10) 0.0249(10) 0.0254(9) -0.0008(9) -0.0020(8) 0.0000(8)
C10 0.0330(12) 0.0201(10) 0.0293(10) 0.0033(10) 0.0014(9) 0.0014(8)
C11 0.0243(11) 0.0255(11) 0.0348(11) -0.0060(10) 0.0033(9) -0.0031(9)
C12 0.0372(12) 0.0221(10) 0.0244(10) 0.0035(10) 0.0005(9) 0.0036(8)
C13 0.0322(12) 0.0182(10) 0.0299(10) -0.0040(9) 0.0003(9) -0.0014(8)
C14 0.0381(12) 0.0216(10) 0.0283(10) -0.0042(11) 0.0095(10) 0.0009(8)
C15 0.0323(12) 0.0420(13) 0.0345(11) 0.0042(13) -0.0040(10) 0.0068(10)
C17 0.0252(10) 0.0238(11) 0.0230(9) -0.0002(9) 0.0022(8) 0.0013(8)
C18 0.0243(10) 0.0190(10) 0.0259(9) -0.0035(9) 0.0006(7) -0.0014(8)

loop_
_atom_type_symbol
_atom_type_description
_atom_type_scat_dispersion_real
_atom_type_scat_dispersion_imag
_atom_type_scat_source
C C 0.0033 0.0016
;
International Tables for Crystallography
(Vol. C, Tables 4.2.6.8 and 6.1.1.4)
;
H H 0.0000 0.0000
;
International Tables for Crystallography
(Vol. C, Table 6.1.1.4)
;
N N 0.0061 0.0033
;
International Tables for Crystallography
(Vol. C, Tables 4.2.6.8 and 6.1.1.4)
;
O O 0.0106 0.0060
;
International Tables for Crystallography
(Vol. C, Tables 4.2.6.8 and 6.1.1.4)
;
S S 0.1246 0.1234
;
International Tables for Crystallography
(Vol. C, Tables 4.2.6.8 and 6.1.1.4)
;

loop_
_geom_angle_atom_site_label_1
_geom_angle_atom_site_label_2
_geom_angle_atom_site_label_3
_geom_angle
_geom_angle_publ_flag
C17 O1 C18 105.33(16) yes
C15 O2 C17 113.24(18) yes
C2 N16 C6 124.31(17) yes
C2 N16 C7 123.88(17) yes
C6 N16 C7 111.59(16) yes
C4 N19 C6 114.47(18) yes
N16 C2 C8 118.34(17) yes
N16 C2 C9 120.12(18) yes
C8 C2 C9 121.53(19) yes
N19 C4 C5 111.72(19) yes
N19 C4 C7 100.07(17) yes
N19 C4 C18 112.33(16) yes
C5 C4 C7 110.02(16) yes
C5 C4 C18 111.72(18) yes
C7 C4 C18 110.41(18) yes
S1 C6 N16 125.61(16) yes
S1 C6 N19 127.39(16) yes
N16 C6 N19 106.99(17) yes
O3 C7 N16 126.47(19) yes
O3 C7 C4 126.7(2) yes
N16 C7 C4 106.85(17) yes
C2 C8 C11 119.09(19) yes
C2 C9 C12 118.9(2) yes
C13 C10 C17 105.24(19) yes
C8 C11 C14 120.1(2) yes
C9 C12 C14 120.1(2) yes
C10 C13 C18 107.31(18) yes
C11 C14 C12 120.3(2) yes
O1 C17 O2 112.43(18) yes
O1 C17 C10 112.60(19) yes
O2 C17 C10 134.9(2) yes
O1 C18 C4 115.80(18) yes
O1 C18 C13 109.52(18) yes
C4 C18 C13 134.63(19) yes
C4 N19 H19 122.765 no
C6 N19 H19 122.768 no
C4 C5 H5A 109.471 no
C4 C5 H5B 109.466 no
C4 C5 H5C 109.472 no
H5A C5 H5B 109.477 no
H5A C5 H5C 109.471 no
H5B C5 H5C 109.470 no
C2 C8 H8 120.459 no
C11 C8 H8 120.451 no
C2 C9 H9 120.524 no
C12 C9 H9 120.533 no
C13 C10 H10 127.382 no
C17 C10 H10 127.378 no
C8 C11 H11 119.978 no
C14 C11 H11 119.970 no
C9 C12 H12 119.947 no
C14 C12 H12 119.950 no
C10 C13 H13 126.353 no
C18 C13 H13 126.339 no
C11 C14 H14 119.878 no
C12 C14 H14 119.866 no
O2 C15 H15A 109.476 no
O2 C15 H15B 109.469 no
O2 C15 H15C 109.467 no
H15A C15 H15B 109.474 no
H15A C15 H15C 109.468 no
H15B C15 H15C 109.472 no

loop_
_geom_bond_atom_site_label_1
_geom_bond_atom_site_label_2
_geom_bond_distance
_geom_bond_publ_flag
S1 C6 1.651(2) yes
O1 C17 1.354(3) yes
O1 C18 1.398(3) yes
O2 C15 1.443(3) yes
O2 C17 1.350(3) yes
O3 C7 1.210(3) yes
N16 C2 1.442(3) yes
N16 C6 1.403(3) yes
N16 C7 1.386(3) yes
N19 C4 1.465(3) yes
N19 C6 1.333(3) yes
C2 C8 1.387(3) yes
C2 C9 1.384(3) yes
C4 C5 1.534(3) yes
C4 C7 1.538(3) yes
C4 C18 1.487(3) yes
C8 C11 1.388(3) yes
C9 C12 1.391(3) yes
C10 C13 1.434(3) yes
C10 C17 1.342(3) yes
C11 C14 1.387(3) yes
C12 C14 1.389(4) yes
C13 C18 1.349(3) yes
N19 H19 0.880 no
C5 H5A 0.980 no
C5 H5B 0.980 no
C5 H5C 0.980 no
C8 H8 0.950 no
C9 H9 0.950 no
C10 H10 0.950 no
C11 H11 0.950 no
C12 H12 0.950 no
C13 H13 0.950 no
C14 H14 0.950 no
C15 H15A 0.980 no
C15 H15B 0.980 no
C15 H15C 0.980 no

loop_
_geom_contact_atom_site_label_1
_geom_contact_atom_site_label_2
_geom_contact_distance
_geom_contact_publ_flag
_geom_contact_site_symmetry_2
S1 C2 3.182(3) no .
O1 O3 3.416(3) no .
O1 N16 3.499(3) no .
O1 N19 2.936(3) no .
O1 C6 3.529(3) no .
O1 C7 2.901(3) no .
O1 C15 3.545(3) no .
O2 C13 3.551(3) no .
O2 C18 3.428(3) no .
O3 N19 3.487(3) no .
O3 C2 2.919(3) no .
O3 C5 3.089(3) no .
O3 C6 3.472(3) no .
O3 C8 3.437(3) no .
O3 C18 3.042(3) no .
N16 C5 3.405(4) no .
N16 C18 3.406(3) no .
N19 C2 3.586(3) no .
C2 C14 2.758(3) no .
C4 C17 3.573(3) no .
C5 C6 3.415(4) no .
C5 C13 3.038(3) no .
C6 C8 3.391(3) no .
C6 C9 3.322(3) no .
C6 C18 3.408(4) no .
C7 C8 3.239(4) no .
C7 C9 3.435(4) no .
C8 C12 2.783(3) no .
C9 C11 2.786(4) no .
C10 C15 2.895(4) no .
S1 O2 3.582(3) no 3_646
O1 C15 3.483(4) no 3_546
O2 S1 3.582(3) no 3_656
O2 N19 3.011(3) no 1_455
O2 C10 3.578(3) no 3_546
O3 C12 3.328(3) no 2_447
O3 C14 3.427(3) no 2_547
N19 O2 3.011(3) no 1_655
C8 C13 3.599(3) no 1_545
C10 O2 3.578(3) no 3_556
C10 C11 3.561(4) no 1_565
C11 C10 3.561(4) no 1_545
C11 C13 3.409(3) no 1_545
C12 O3 3.328(3) no 2_547
C13 C8 3.599(3) no 1_565
C13 C11 3.409(3) no 1_565
C13 C14 3.554(4) no 1_565
C14 O3 3.427(3) no 2_447
C14 C13 3.554(4) no 1_545
C15 O1 3.483(4) no 3_556
S1 H19 2.8698 no .
O1 H10 3.1575 no .
O1 H13 3.1616 no .
O1 H19 3.2866 no .
O2 H10 2.8790 no .
O3 H5A 3.3782 no .
O3 H5B 2.8351 no .
O3 H8 3.3886 no .
N16 H5A 3.3283 no .
N16 H8 2.5932 no .
N16 H9 2.6255 no .
N16 H19 3.0425 no .
N19 H5A 2.5915 no .
N19 H5B 3.3036 no .
N19 H5C 2.7941 no .
C2 H11 3.2528 no .
C2 H12 3.2501 no .
C4 H13 2.9710 no .
C5 H13 2.8928 no .
C5 H19 2.8234 no .
C6 H5A 3.2870 no .
C6 H8 3.4356 no .
C6 H9 3.3229 no .
C7 H5A 2.7382 no .
C7 H5B 2.6678 no .
C7 H5C 3.3616 no .
C7 H8 3.1793 no .
C7 H9 3.5099 no .
C7 H19 3.1572 no .
C8 H9 3.2739 no .
C8 H14 3.2613 no .
C9 H8 3.2729 no .
C9 H14 3.2659 no .
C10 H15A 2.8642 no .
C10 H15C 2.7971 no .
C11 H12 3.2640 no .
C12 H11 3.2644 no .
C13 H5B 3.0644 no .
C13 H5C 2.8661 no .
C14 H8 3.2645 no .
C14 H9 3.2696 no .
C15 H10 2.8029 no .
C17 H13 3.1250 no .
C17 H15A 2.5950 no .
C17 H15B 3.1583 no .
C17 H15C 2.5237 no .
C18 H5A 3.3320 no .
C18 H5B 2.7574 no .
C18 H5C 2.6479 no .
C18 H10 3.1609 no .
C18 H19 2.7858 no .
H5A H19 2.9334 no .
H5B H13 2.8037 no .
H5C H13 2.5386 no .
H5C H19 2.8410 no .
H8 H11 2.3446 no .
H9 H12 2.3481 no .
H10 H13 2.5743 no .
H10 H15A 2.5971 no .
H10 H15C 2.5624 no .
H11 H14 2.3352 no .
H12 H14 2.3368 no .
S1 H8 2.8814 no 1_655
S1 H10 3.3720 no 1_645
S1 H11 3.2551 no 1_655
S1 H13 2.8667 no 1_545
S1 H15A 3.2824 no 1_645
S1 H15B 2.8707 no 3_546
S1 H15C 3.1638 no 3_646
O1 H5A 3.5855 no 1_455
O1 H5C 3.4246 no 1_455
O1 H15A 3.4239 no 3_546
O1 H15C 2.8618 no 3_546
O1 H19 3.1950 no 1_455
O2 H5C 3.0897 no 1_455
O2 H10 2.7283 no 3_546
O2 H15C 3.0857 no 3_546
O2 H19 2.2058 no 1_455
O3 H5A 3.1806 no 1_455
O3 H5B 3.4817 no 2_457
O3 H9 3.5454 no 2_447
O3 H12 2.4413 no 2_447
O3 H14 3.2685 no 1_565
O3 H14 2.8133 no 2_547
N19 H15B 3.5792 no 3_546
N19 H15C 3.5461 no 3_646
C2 H9 3.2496 no 2_447
C2 H13 3.1698 no 1_545
C5 H11 3.1863 no 1_665
C5 H12 3.5710 no 2_547
C5 H14 3.3441 no 2_547
C6 H8 3.2266 no 1_655
C6 H15B 3.0487 no 3_546
C7 H12 3.4949 no 2_447
C7 H14 3.1450 no 2_547
C8 H9 3.3022 no 2_447
C8 H10 3.4453 no 1_545
C8 H13 3.1664 no 1_545
C9 H5B 3.5731 no 1_545
C9 H9 3.1094 no 2_447
C9 H11 3.0861 no 1_655
C9 H13 3.2899 no 1_545
C10 H5C 3.2426 no 1_455
C10 H11 3.5064 no 1_565
C10 H15B 3.5224 no 3_556
C11 H5C 3.3280 no 1_445
C11 H9 3.1002 no 1_455
C11 H9 3.2230 no 2_447
C11 H10 3.5278 no 1_545
C11 H13 3.2357 no 1_545
C12 H5A 3.3312 no 2_447
C12 H5B 2.9367 no 1_545
C12 H9 3.0265 no 2_447
C12 H13 3.3528 no 1_545
C13 H15A 2.9580 no 1_655
C14 H5A 3.4766 no 2_447
C14 H5B 3.4002 no 1_545
C14 H9 3.0906 no 2_447
C14 H13 3.3206 no 1_545
C15 H5C 3.5493 no 1_455
C15 H10 3.1732 no 3_546
C15 H19 3.1005 no 1_455
C17 H5C 2.9568 no 1_455
C17 H15C 3.4810 no 3_546
C17 H19 3.0358 no 1_455
C18 H15A 3.2760 no 1_655
H5A O1 3.5855 no 1_655
H5A O3 3.1806 no 1_655
H5A C12 3.3312 no 2_547
H5A C14 3.4766 no 2_547
H5A H11 3.4984 no 1_665
H5A H12 2.6763 no 2_547
H5A H14 3.2967 no 1_665
H5A H14 2.9731 no 2_547
H5B O3 3.4817 no 2_557
H5B C9 3.5731 no 1_565
H5B C12 2.9367 no 1_565
H5B C14 3.4002 no 1_565
H5B H11 3.0081 no 1_665
H5B H12 2.7068 no 1_565
H5B H14 3.4959 no 1_565
H5B H14 3.4856 no 1_665
H5B H14 2.9529 no 2_547
H5C O1 3.4246 no 1_655
H5C O2 3.0897 no 1_655
H5C C10 3.2426 no 1_655
H5C C11 3.3280 no 1_665
H5C C15 3.5493 no 1_655
H5C C17 2.9568 no 1_655
H5C H10 3.5021 no 1_655
H5C H11 2.6048 no 1_665
H5C H14 3.4915 no 1_665
H5C H15A 3.0154 no 1_655
H8 S1 2.8814 no 1_455
H8 C6 3.2266 no 1_455
H8 H9 3.5880 no 1_455
H8 H10 3.2869 no 1_545
H8 H15B 3.2760 no 3_546
H8 H15C 3.0967 no 3_546
H9 O3 3.5454 no 2_547
H9 C2 3.2496 no 2_547
H9 C8 3.3022 no 2_547
H9 C9 3.1094 no 2_547
H9 C11 3.1002 no 1_655
H9 C11 3.2230 no 2_547
H9 C12 3.0265 no 2_547
H9 C14 3.0906 no 2_547
H9 H8 3.5880 no 1_655
H9 H9 3.5925 no 2_447
H9 H9 3.5925 no 2_547
H9 H11 2.5978 no 1_655
H9 H12 3.4773 no 2_547
H9 H14 3.5772 no 2_547
H10 S1 3.3720 no 1_465
H10 O2 2.7283 no 3_556
H10 C8 3.4453 no 1_565
H10 C11 3.5278 no 1_565
H10 C15 3.1732 no 3_556
H10 H5C 3.5021 no 1_455
H10 H8 3.2869 no 1_565
H10 H11 3.4242 no 1_565
H10 H15B 2.8042 no 3_556
H10 H15C 3.4433 no 3_556
H10 H19 3.2610 no 3_656
H11 S1 3.2551 no 1_455
H11 C5 3.1863 no 1_445
H11 C9 3.0861 no 1_455
H11 C10 3.5064 no 1_545
H11 H5A 3.4984 no 1_445
H11 H5B 3.0081 no 1_445
H11 H5C 2.6048 no 1_445
H11 H9 2.5978 no 1_455
H11 H10 3.4242 no 1_545
H11 H12 3.5880 no 1_455
H11 H13 3.5364 no 1_445
H12 O3 2.4413 no 2_547
H12 C5 3.5710 no 2_447
H12 C7 3.4949 no 2_547
H12 H5A 2.6763 no 2_447
H12 H5B 2.7068 no 1_545
H12 H9 3.4773 no 2_447
H12 H11 3.5880 no 1_655
H13 S1 2.8667 no 1_565
H13 C2 3.1698 no 1_565
H13 C8 3.1664 no 1_565
H13 C9 3.2899 no 1_565
H13 C11 3.2357 no 1_565
H13 C12 3.3528 no 1_565
H13 C14 3.3206 no 1_565
H13 H11 3.5364 no 1_665
H13 H15A 2.8625 no 1_655
H14 O3 3.2685 no 1_545
H14 O3 2.8133 no 2_447
H14 C5 3.3441 no 2_447
H14 C7 3.1450 no 2_447
H14 H5A 3.2967 no 1_445
H14 H5A 2.9731 no 2_447
H14 H5B 3.4856 no 1_445
H14 H5B 3.4959 no 1_545
H14 H5B 2.9529 no 2_447
H14 H5C 3.4915 no 1_445
H14 H9 3.5772 no 2_447
H15A S1 3.2824 no 1_465
H15A O1 3.4239 no 3_556
H15A C13 2.9580 no 1_455
H15A C18 3.2760 no 1_455
H15A H5C 3.0154 no 1_455
H15A H13 2.8625 no 1_455
H15A H19 3.2919 no 1_455
H15B S1 2.8707 no 3_556
H15B N19 3.5792 no 3_556
H15B C6 3.0487 no 3_556
H15B C10 3.5224 no 3_546
H15B H8 3.2760 no 3_556
H15B H10 2.8042 no 3_546
H15B H19 3.1231 no 1_455
H15C S1 3.1638 no 3_656
H15C O1 2.8618 no 3_556
H15C O2 3.0857 no 3_556
H15C N19 3.5461 no 3_656
H15C C17 3.4810 no 3_556
H15C H8 3.0967 no 3_556
H15C H10 3.4433 no 3_546
H15C H19 2.9259 no 3_656
H19 O1 3.1950 no 1_655
H19 O2 2.2058 no 1_655
H19 C15 3.1005 no 1_655
H19 C17 3.0358 no 1_655
H19 H10 3.2610 no 3_646
H19 H15A 3.2919 no 1_655
H19 H15B 3.1231 no 1_655
H19 H15C 2.9259 no 3_646

loop_
_geom_hbond_atom_site_label_D
_geom_hbond_atom_site_label_H
_geom_hbond_atom_site_label_A
_geom_hbond_site_symmetry_A
_geom_hbond_distance_DA
_geom_hbond_distance_DH
_geom_hbond_distance_HA
_geom_hbond_angle_DHA
_geom_hbond_publ_flag
N19 H19 O2 1_655 3.011(3) 0.880 2.206 151.9 no

loop_
_geom_torsion_atom_site_label_1
_geom_torsion_atom_site_label_2
_geom_torsion_atom_site_label_3
_geom_torsion_atom_site_label_4
_geom_torsion
_geom_torsion_publ_flag
C17 O1 C18 C4 178.25(14) no
C17 O1 C18 C13 0.46(19) no
C18 O1 C17 O2 -178.95(14) no
C18 O1 C17 C10 -0.27(19) no
C15 O2 C17 O1 -175.07(15) no
C15 O2 C17 C10 6.6(3) no
C2 N16 C6 S1 -3.5(3) no
C2 N16 C6 N19 175.82(15) no
C6 N16 C2 C8 -96.2(2) no
C6 N16 C2 C9 83.6(2) no
C2 N16 C7 O3 3.5(3) no
C2 N16 C7 C4 -176.53(15) no
C7 N16 C2 C8 78.0(2) no
C7 N16 C2 C9 -102.1(2) no
C6 N16 C7 O3 178.41(18) no
C6 N16 C7 C4 -1.6(2) no
C7 N16 C6 S1 -178.34(15) no
C7 N16 C6 N19 1.0(2) no
C4 N19 C6 S1 179.48(15) no
C4 N19 C6 N16 0.2(2) no
C6 N19 C4 C5 115.32(18) no
C6 N19 C4 C7 -1.1(2) no
C6 N19 C4 C18 -118.22(18) no
N16 C2 C8 C11 178.29(15) no
N16 C2 C9 C12 -178.17(15) no
C8 C2 C9 C12 1.7(3) no
C9 C2 C8 C11 -1.6(3) no
N19 C4 C7 O3 -178.47(18) no
N19 C4 C7 N16 1.58(19) no
N19 C4 C18 O1 57.5(2) no
N19 C4 C18 C13 -125.5(2) no
C5 C4 C7 O3 63.8(3) no
C5 C4 C7 N16 -116.11(17) no
C5 C4 C18 O1 -176.05(15) no
C5 C4 C18 C13 1.0(3) no
C7 C4 C18 O1 -53.3(2) no
C7 C4 C18 C13 123.8(2) no
C18 C4 C7 O3 -59.9(3) no
C18 C4 C7 N16 120.13(16) no
C2 C8 C11 C14 0.4(3) no
C2 C9 C12 C14 -0.6(3) no
C13 C10 C17 O1 -0.0(2) no
C13 C10 C17 O2 178.3(2) no
C17 C10 C13 C18 0.3(2) no
C8 C11 C14 C12 0.7(3) no
C9 C12 C14 C11 -0.6(3) no
C10 C13 C18 O1 -0.5(2) no
C10 C13 C18 C4 -177.68(18) no
